data_7024219
loop_
_publ_author_name
'Di Nicola, Corrado'
Effendy,
'Marchetti, Fabio'
'Nervi, Carlo'
'Pettinari, Claudio'
'Robinson, Ward T.'
'Sobolev, Alexandre N.'
'White, Allan H.'

_publ_section_title
;
 Syntheses, structures and spectroscopy of uni- and bi-dentate nitrogen
 base complexes of silver(I) trifluoromethanesulfonate.
;
_journal_issue 3
_journal_name_full 'Dalton transactions (Cambridge, England : 2003)'
_journal_page_first 908
_journal_page_last 922
_journal_paper_doi 10.1039/b913173f
_journal_volume 39
_journal_year 2010
_chemical_formula_sum 'C10 H9 Ag F3 N3 O3 S'
_chemical_formula_weight 416.13
_space_group_IT_number 2
_symmetry_cell_setting triclinic
_symmetry_space_group_name_Hall '-P 1'
_symmetry_space_group_name_H-M 'P -1'
_cell_angle_alpha 90.534(2)
_cell_angle_beta 95.521(2)
_cell_angle_gamma 111.775(2)
_cell_formula_units_Z 2
_cell_length_a 7.7634(6)
_cell_length_b 8.0585(6)
_cell_length_c 12.0462(10)
_cell_measurement_reflns_used 5825
_cell_measurement_temperature 150
_cell_volume 695.78(9)
_computing_cell_refinement 'Siemens SAINT (Siemens, 1995)'
_computing_data_collection 'Siemens SMART (Siemens, 1995)'
_computing_data_reduction 'xtal ADDREF SORTRF'
_computing_molecular_graphics xtal
_computing_publication_material 'xtal BONDLA CIFIO'
_computing_structure_refinement 'xtal CRYLSQ'
_computing_structure_solution xtal
_diffrn_ambient_temperature 150
_diffrn_measurement_device_type
;
Bruker SMART CCD diffractometer
;
_diffrn_measurement_method '\w scans'
_diffrn_radiation_detector 'CCD area detector'
_diffrn_radiation_monochromator graphite
_diffrn_radiation_source 'sealed tube'
_diffrn_radiation_type 'Mo K\a'
_diffrn_radiation_wavelength .71073
_diffrn_reflns_av_R_equivalents .021
_diffrn_reflns_av_sigmaI/netI .048
_diffrn_reflns_limit_h_max 12
_diffrn_reflns_limit_h_min -13
_diffrn_reflns_limit_k_max 13
_diffrn_reflns_limit_k_min -13
_diffrn_reflns_limit_l_max 20
_diffrn_reflns_limit_l_min 0
_diffrn_reflns_number 13314
_diffrn_reflns_theta_max 37.2
_diffrn_reflns_theta_min 2.73
_diffrn_standards_decay_% 0
_exptl_absorpt_coefficient_mu 1.645
_exptl_absorpt_correction_T_max 1.00
_exptl_absorpt_correction_T_min .760
_exptl_absorpt_correction_type multi-scan
_exptl_absorpt_process_details
;
SADABS; Sheldrick, 1996
;
_exptl_crystal_colour colourless
_exptl_crystal_density_diffrn 1.986
_exptl_crystal_density_method 'not measured'
_exptl_crystal_description prism
_exptl_crystal_F_000 408
_exptl_crystal_size_max .35
_exptl_crystal_size_mid .15
_exptl_crystal_size_min .14
_refine_diff_density_max 1.891
_refine_diff_density_min -1.225
_refine_ls_goodness_of_fit_all 1.058
_refine_ls_goodness_of_fit_ref 1.097
_refine_ls_hydrogen_treatment noref
_refine_ls_matrix_type full
_refine_ls_number_constraints 0
_refine_ls_number_parameters 190
_refine_ls_number_reflns 5566
_refine_ls_number_restraints 0
_refine_ls_R_factor_all .045
_refine_ls_R_factor_gt .033
_refine_ls_shift/su_max .006
_refine_ls_shift/su_mean .0003
_refine_ls_structure_factor_coef F
_refine_ls_weighting_scheme calc
_refine_ls_wR_factor_all .039
_refine_ls_wR_factor_ref .037
_reflns_d_resolution_high .588
_reflns_d_resolution_low 7.463
_reflns_Friedel_coverage 0
_reflns_limit_h_max 13
_reflns_limit_h_min 0
_reflns_limit_k_max 12
_reflns_limit_k_min -13
_reflns_limit_l_max 20
_reflns_limit_l_min -20
_reflns_number_gt 5566
_reflns_number_total 6765
_reflns_threshold_expression 'F > 4.00 sig(F )'
_cod_data_source_file b913173f.txt
_cod_data_source_block cmpnd05
_cod_original_sg_symbol_Hall -p_1
_cod_original_sg_symbol_H-M P_-1
_cod_original_formula_sum 'C10 H9 Ag1 F3 N3 O3 S1'
_cod_database_code 7024219

loop_
_symmetry_equiv_pos_as_xyz
+x,+y,+z
-x,-y,-z

loop_
_atom_site_label
_atom_site_fract_x
_atom_site_fract_y
_atom_site_fract_z
_atom_site_U_iso_or_equiv
_atom_site_adp_type
_atom_site_occupancy
Ag .16254(2) .426744(18) .219969(13) .02489(6) Uani 1.00000
S .59867(6) .75437(6) .28518(4) .01872(15) Uani 1.00000
O1 .4996(2) .56878(19) .30871(13) .0271(5) Uani 1.00000
O2 .6901(2) .7811(2) .18459(12) .0267(6) Uani 1.00000
O3 .4990(2) .8703(2) .30347(13) .0269(6) Uani 1.00000
C0 .7917(3) .8296(2) .39669(17) .0229(7) Uani 1.00000
F1 .8923(2) 1.00233(17) .38974(15) .0419(6) Uani 1.00000
F2 .9061(2) .7422(2) .38950(13) .0353(6) Uani 1.00000
F3 .7313(2) .8046(3) .49684(12) .0452(7) Uani 1.00000
N01 -.0234(3) .3969(2) .35073(16) .0280(7) Uani 1.00000
C01 -.1535(3) .3513(3) .39684(17) .0252(7) Uani 1.00000
C02 -.3217(3) .2918(3) .4532(2) .0355(9) Uani 1.00000
N1 .2184(2) .59987(19) .07097(13) .0178(5) Uani 1.00000
C2 .2020(2) .7606(2) .06424(15) .0176(6) Uani 1.00000
C21 .1209(3) .8136(2) .16138(16) .0213(6) Uani 1.00000
C22 .1531(3) 1.0045(3) .16857(18) .0257(7) Uani 1.00000
N22 .1771(3) 1.1524(3) .1750(2) .0385(9) Uani 1.00000
C3 .2534(3) .8665(2) -.02622(16) .0225(6) Uani 1.00000
C4 .3262(3) .8070(3) -.11244(17) .0262(7) Uani 1.00000
C5 .3429(3) .6415(3) -.10609(16) .0243(7) Uani 1.00000
C6 .2874(3) .5431(2) -.01364(16) .0208(6) Uani 1.00000
H02a -.39548 .35891 .42983 .05400 Uiso 1.00000
H02b -.28788 .31085 .53175 .05400 Uiso 1.00000
H02c -.39051 .16863 .43586 .05400 Uiso 1.00000
H21a .17593 .78453 .22853 .02700 Uiso 1.00000
H21b -.00984 .74757 .15375 .02700 Uiso 1.00000
H3 .23895 .97850 -.02930 .02800 Uiso 1.00000
H4 .36412 .87836 -.17448 .03300 Uiso 1.00000
H5 .39138 .59707 -.16396 .03000 Uiso 1.00000
H6 .29828 .42963 -.00970 .02600 Uiso 1.00000

loop_
_atom_site_aniso_label
_atom_site_aniso_U_11
_atom_site_aniso_U_22
_atom_site_aniso_U_33
_atom_site_aniso_U_12
_atom_site_aniso_U_13
_atom_site_aniso_U_23
Ag .02865(8) .01773(6) .02873(8) .00756(5) .00959(5) .00260(5)
S .01741(18) .01749(17) .02141(19) .00646(14) .00309(14) .00087(14)
O1 .0240(6) .0196(6) .0323(7) .0025(5) .0011(6) .0032(5)
O2 .0284(7) .0304(7) .0242(7) .0129(6) .0085(5) .0037(5)
O3 .0238(6) .0293(7) .0322(7) .0150(6) .0037(5) -.0001(6)
C0 .0209(8) .0204(7) .0270(9) .0075(6) .0018(6) .0008(6)
F1 .0348(7) .0187(6) .0617(10) .0025(5) -.0139(7) -.0011(6)
F2 .0312(7) .0374(7) .0434(8) .0220(6) -.0044(6) -.0015(6)
F3 .0312(7) .0750(12) .0240(6) .0138(7) .0029(5) -.0025(7)
N01 .0323(9) .0254(8) .0295(8) .0133(7) .0089(7) .0012(6)
C01 .0303(9) .0219(8) .0253(9) .0113(7) .0050(7) .0015(6)
C02 .0342(11) .0332(11) .0411(12) .0118(9) .0169(9) .0044(9)
N1 .0174(6) .0154(6) .0217(7) .0073(5) .0025(5) -.0008(5)
C2 .0156(7) .0147(6) .0223(7) .0057(5) .0006(6) -.0015(5)
C21 .0210(8) .0169(7) .0281(8) .0090(6) .0052(6) -.0010(6)
C22 .0230(8) .0218(8) .0342(10) .0099(7) .0059(7) -.0039(7)
N22 .0398(11) .0229(8) .0565(13) .0141(8) .0146(9) -.0041(8)
C3 .0253(8) .0169(7) .0256(8) .0088(6) .0009(7) .0018(6)
C4 .0313(10) .0221(8) .0240(9) .0079(7) .0051(7) .0035(6)
C5 .0268(9) .0244(8) .0218(8) .0096(7) .0043(7) -.0022(6)
C6 .0216(8) .0185(7) .0238(8) .0092(6) .0024(6) -.0020(6)

loop_
_atom_type_symbol
_atom_type_oxidation_number
_atom_type_number_in_cell
_atom_type_scat_dispersion_real
_atom_type_scat_dispersion_imag
_atom_type_scat_source
C 0 20 .002 .002 'Int Tables Vol IV Tables 2.2B and 2.3.1'
H 0 18 0 0 'Int Tables Vol IV Tables 2.2B and 2.3.1'
Ag 0 2 -1.085 1.101 'Int Tables Vol IV Tables 2.2B and 2.3.1'
F 0 6 .014 .01 'Int Tables Vol IV Tables 2.2B and 2.3.1'
N 0 6 .004 .003 'Int Tables Vol IV Tables 2.2B and 2.3.1'
O 0 6 .008 .006 'Int Tables Vol IV Tables 2.2B and 2.3.1'
S 0 2 .11 .124 'Int Tables Vol IV Tables 2.2B and 2.3.1'

loop_
_geom_angle_atom_site_label_1
_geom_angle_atom_site_label_2
_geom_angle_atom_site_label_3
_geom_angle_site_symmetry_3
_geom_angle
O1 Ag N01 . 108.59(6)
O1 Ag N1 . 93.11(5)
O1 Ag N22 '1 545' 95.46(7)
N01 Ag N1 . 132.42(7)
N01 Ag N22 '1 545' 109.79(8)
N1 Ag N22 '1 545' 109.57(7)
O1 S O2 . 114.99(9)
O1 S O3 . 114.38(9)
O1 S C0 . 103.04(9)
O2 S O3 . 115.45(10)
O2 S C0 . 103.74(9)
O3 S C0 . 102.85(9)
Ag O1 S . 116.00(9)
S C0 F1 . 110.40(15)
S C0 F2 . 111.39(13)
S C0 F3 . 111.68(13)
F1 C0 F2 . 107.11(16)
F1 C0 F3 . 108.44(18)
F2 C0 F3 . 107.64(18)
Ag N01 C01 . 161.50(15)
N01 C01 C02 . 178.7(2)
C01 C02 H02a . 109.3
C01 C02 H02b . 109.1
C01 C02 H02c . 110.0
H02a C02 H02b . 109.3
H02a C02 H02c . 109.7
H02b C02 H02c . 109.5
Ag N1 C2 . 125.21(13)
Ag N1 C6 . 116.57(13)
C2 N1 C6 . 118.01(16)
N1 C2 C21 . 114.84(15)
N1 C2 C3 . 122.09(18)
C21 C2 C3 . 123.07(18)
C2 C21 C22 . 113.43(16)
C2 C21 H21a . 108.5
C2 C21 H21b . 108.54
C22 C21 H21a . 108.40
C22 C21 H21b . 108.4
H21a C21 H21b . 109.48
C21 C22 N22 . 179.3(3)
C22 N22 Ag '1 565' 164.4(2)
C2 C3 C4 . 119.3(2)
C2 C3 H3 . 120.4
C4 C3 H3 . 120.3
C3 C4 C5 . 118.88(18)
C3 C4 H4 . 120.6
C5 C4 H4 . 120.6
C4 C5 C6 . 118.5(2)
C4 C5 H5 . 120.7
C6 C5 H5 . 120.8
N1 C6 C5 . 123.3(2)
N1 C6 H6 . 118.40
C5 C6 H6 . 118.3

loop_
_geom_bond_atom_site_label_1
_geom_bond_atom_site_label_2
_geom_bond_site_symmetry_2
_geom_bond_distance
Ag O1 . 2.5528(14)
Ag N01 . 2.193(2)
Ag N1 . 2.2591(15)
Ag N22 '1 545' 2.317(2)
S O1 . 1.4509(14)
S O2 . 1.4408(16)
S O3 . 1.444(2)
S C0 . 1.8277(19)
C0 F1 . 1.328(2)
C0 F2 . 1.331(3)
C0 F3 . 1.326(3)
N01 C01 . 1.140(3)
C01 C02 . 1.452(3)
C02 H02a . .950
C02 H02b . .952
C02 H02c . .947
N1 C2 . 1.351(3)
N1 C6 . 1.346(3)
C2 C21 . 1.510(3)
C2 C3 . 1.387(3)
C21 C22 . 1.464(3)
C21 H21a . .950
C21 H21b . .9495
C22 N22 . 1.137(3)
C3 C4 . 1.390(3)
C3 H3 . .950
C4 C5 . 1.389(3)
C4 H4 . .949
C5 C6 . 1.382(3)
C5 H5 . .950
C6 H6 . .950
